data_4316136
loop_
_publ_author_name
'Jeongho Yeon'
'Sang-Hwan Kim'
'P. Shiv Halasyamani'

_publ_contact_author_address
;
Department of Chemistry
University of Houston
Houston, Texas
77204-5003
USA
;
_publ_contact_author_email psh@uh.edu
_publ_contact_author_fax 1-713-743-0796
_publ_contact_author_name 'P. Shiv Halasyamani'
_publ_contact_author_phone 1-713-743-3278
_publ_section_title
;
 A3V5O14 (A = K+, Rb+, or Tl+), New Polar Oxides with a Tetragonal
 Tungsten Bronze Related Structural Topology: Synthesis, Structure, and
 Functional Properties
;
_journal_name_full 'Inorganic Chemistry'
_journal_page_first 6986
_journal_page_last 6993
_journal_paper_doi 10.1021/ic1008297
_journal_volume 49
_journal_year 2010
_chemical_absolute_configuration unk
_chemical_formula_sum 'K3 O14 V5'
_chemical_formula_weight 596
_chemical_name_systematic
;

 ?

;
_space_group_IT_number 157
_symmetry_cell_setting trigonal
_symmetry_space_group_name_Hall 'P 3 -2'
_symmetry_space_group_name_H-M 'P 3 1 m'
_atom_sites_solution_primary direct
_atom_sites_solution_secondary difmap
_cell_angle_alpha 90
_cell_angle_beta 90
_cell_angle_gamma 120
_cell_formula_units_Z 1
_cell_length_a 8.6970(16)
_cell_length_b 8.6970(16)
_cell_length_c 4.9434(19)
_cell_measurement_temperature 100(2)
_cell_volume 323.81(15)
_computing_structure_refinement 'SHELXL-97 (Sheldrick, 1997)'
_computing_structure_solution 'SHELXS-97 (Sheldrick, 1990)'
_diffrn_ambient_temperature 100(2)
_diffrn_measured_fraction_theta_full 0.989
_diffrn_measured_fraction_theta_max 0.989
_diffrn_radiation_monochromator graphite
_diffrn_radiation_type MoK\a
_diffrn_radiation_wavelength 0.71073
_diffrn_reflns_av_R_equivalents 0.0498
_diffrn_reflns_av_unetI/netI 0.0537
_diffrn_reflns_limit_h_max 7
_diffrn_reflns_limit_h_min -12
_diffrn_reflns_limit_k_max 12
_diffrn_reflns_limit_k_min -11
_diffrn_reflns_limit_l_max 7
_diffrn_reflns_limit_l_min -5
_diffrn_reflns_number 1746
_diffrn_reflns_theta_full 30.4
_diffrn_reflns_theta_max 30.4
_diffrn_reflns_theta_min 2.7
_exptl_absorpt_coefficient_mu 4.51
_exptl_absorpt_correction_T_max 0.7431
_exptl_absorpt_correction_T_min 0.5917
_exptl_absorpt_correction_type multi-scan
_exptl_crystal_density_diffrn 3.056
_exptl_crystal_density_method 'not measured'
_exptl_crystal_F_000 284
_exptl_crystal_size_max 0.13
_exptl_crystal_size_mid 0.1
_exptl_crystal_size_min 0.07
_refine_diff_density_max 0.563
_refine_diff_density_min -0.713
_refine_diff_density_rms 0.129
_refine_ls_abs_structure_details 'Flack H D (1983), Acta Cryst. A39, 876-881'
_refine_ls_abs_structure_Flack 0.05(7)
_refine_ls_extinction_method none
_refine_ls_goodness_of_fit_ref 1.13
_refine_ls_matrix_type full
_refine_ls_number_parameters 41
_refine_ls_number_reflns 589
_refine_ls_number_restraints 1
_refine_ls_restrained_S_all 1.129
_refine_ls_R_factor_all 0.0396
_refine_ls_R_factor_gt 0.0325
_refine_ls_shift/su_max 0.024
_refine_ls_shift/su_mean 0.004
_refine_ls_structure_factor_coef Fsqd
_refine_ls_weighting_details 'calc w=1/[\s^2^(Fo^2^)+(0.0085P)^2^+0.4106P] where P=(Fo^2^+2Fc^2^)/3'
_refine_ls_weighting_scheme calc
_refine_ls_wR_factor_gt 0.0535
_refine_ls_wR_factor_ref 0.0582
_reflns_number_gt 541
_reflns_number_total 589
_reflns_threshold_expression >2sigma(I)
_cod_data_source_file ic1008297_si_002_1.cif
_cod_data_source_block K3V5O14
_cod_depositor_comments
;
The following automatic conversions were performed:

'_symmetry_cell_setting' value 'Trigonal' changed to 'trigonal'
according to the built-in table from CIF Core dictionary named
'cif_core.dic' version 2.4.1 from 2010-06-29.

Automatic conversion script
Id: cif_fix_values 1646 2011-03-28 12:23:43Z adriana 
;
_cod_database_code 4316136

loop_
_symmetry_equiv_pos_as_xyz
'x, y, z'
'-y, x-y, z'
'-x+y, -x, z'
'y, x, z'
'-x, -x+y, z'
'x-y, -y, z'

loop_
_atom_site_label
_atom_site_type_symbol
_atom_site_fract_x
_atom_site_fract_y
_atom_site_fract_z
_atom_site_U_iso_or_equiv
_atom_site_adp_type
_atom_site_occupancy
_atom_site_symmetry_multiplicity
_atom_site_calc_flag
_atom_site_refinement_flags
_atom_site_disorder_assembly
_atom_site_disorder_group
K1 K 0.39363(17) 0 0.4545(3) 0.0131(3) Uani 1 2 d S . .
V1 V 0.3333 0.6667 0.9209(3) 0.0094(3) Uani 1 3 d S . .
V2 V 0.22975(11) 0.22975(11) 0.9322(2) 0.0109(2) Uani 1 2 d S . .
O1 O 0.3333 0.6667 0.2480(12) 0.0141(12) Uani 1 3 d S . .
O2 O 0.2484(5) 0.2484(5) 0.2553(9) 0.0158(10) Uani 1 2 d S . .
O3 O 0.8319(4) 0.8319(4) 0.8625(10) 0.0118(9) Uani 1 2 d S . .
O4 O 0.4614(4) 0.2922(4) 0.8018(6) 0.0119(7) Uani 1 1 d . . .

loop_
_atom_site_aniso_label
_atom_site_aniso_U_11
_atom_site_aniso_U_22
_atom_site_aniso_U_33
_atom_site_aniso_U_23
_atom_site_aniso_U_13
_atom_site_aniso_U_12
K1 0.0139(5) 0.0113(6) 0.0132(6) 0 0.0008(5) 0.0056(3)
V1 0.0087(4) 0.0087(4) 0.0107(6) 0 0 0.0044(2)
V2 0.0081(4) 0.0081(4) 0.0115(5) 0.0011(4) 0.0011(4) 0.0004(5)
O1 0.0134(18) 0.0134(18) 0.016(3) 0 0 0.0067(9)
O2 0.0169(18) 0.0169(18) 0.011(2) 0.0040(16) 0.0040(16) 0.006(2)
O3 0.0069(15) 0.0069(15) 0.018(2) -0.0019(15) -0.0019(15) 0.0011(18)
O4 0.0073(15) 0.0122(16) 0.0151(17) 0.0002(13) 0.0014(12) 0.0041(13)

loop_
_atom_type_symbol
_atom_type_description
_atom_type_scat_dispersion_real
_atom_type_scat_dispersion_imag
_atom_type_scat_source
O O 0.0106 0.006 'International Tables Vol C Tables 4.2.6.8 and 6.1.1.4'
K K 0.2009 0.2494 'International Tables Vol C Tables 4.2.6.8 and 6.1.1.4'
V V 0.3005 0.5294 'International Tables Vol C Tables 4.2.6.8 and 6.1.1.4'

loop_
_geom_angle_atom_site_label_1
_geom_angle_atom_site_label_2
_geom_angle_atom_site_label_3
_geom_angle
_geom_angle_site_symmetry_1
_geom_angle_site_symmetry_3
_geom_angle_publ_flag
O3 K1 O1 118.73(8) 2_655 1_545 ?
O3 K1 O1 118.73(8) 2_655 4 ?
O1 K1 O1 122.49(16) 1_545 4 ?
O3 K1 O4 53.58(7) 2_655 . ?
O1 K1 O4 163.97(13) 1_545 . ?
O1 K1 O4 67.55(11) 4 . ?
O3 K1 O4 53.58(7) 2_655 6 ?
O1 K1 O4 67.55(11) 1_545 6 ?
O1 K1 O4 163.97(13) 4 6 ?
O4 K1 O4 99.99(12) . 6 ?
O3 K1 O4 93.15(11) 2_655 2_655 ?
O1 K1 O4 111.75(9) 1_545 2_655 ?
O1 K1 O4 66.85(11) 4 2_655 ?
O4 K1 O4 58.49(12) . 2_655 ?
O4 K1 O4 98.32(9) 6 2_655 ?
O3 K1 O4 93.15(11) 2_655 5_655 ?
O1 K1 O4 66.85(11) 1_545 5_655 ?
O1 K1 O4 111.75(9) 4 5_655 ?
O4 K1 O4 98.32(9) . 5_655 ?
O4 K1 O4 58.49(12) 6 5_655 ?
O4 K1 O4 51.64(12) 2_655 5_655 ?
O3 K1 O2 72.91(11) 2_655 3 ?
O1 K1 O2 66.98(8) 1_545 3 ?
O1 K1 O2 130.41(13) 4 3 ?
O4 K1 O2 117.67(10) . 3 ?
O4 K1 O2 63.67(11) 6 3 ?
O4 K1 O2 161.45(11) 2_655 3 ?
O4 K1 O2 115.58(10) 5_655 3 ?
O3 K1 O2 72.91(11) 2_655 . ?
O1 K1 O2 130.41(13) 1_545 . ?
O1 K1 O2 66.98(8) 4 . ?
O4 K1 O2 63.67(10) . . ?
O4 K1 O2 117.67(10) 6 . ?
O4 K1 O2 115.58(10) 2_655 . ?
O4 K1 O2 161.45(11) 5_655 . ?
O2 K1 O2 72.70(17) 3 . ?
O3 K1 O2 151.74(13) 2_655 2_655 ?
O1 K1 O2 65.45(4) 1_545 2_655 ?
O1 K1 O2 65.45(4) 4 2_655 ?
O4 K1 O2 113.97(8) . 2_655 ?
O4 K1 O2 113.97(8) 6 2_655 ?
O4 K1 O2 61.72(10) 2_655 2_655 ?
O4 K1 O2 61.72(10) 5_655 2_655 ?
O2 K1 O2 127.87(13) 3 2_655 ?
O2 K1 O2 127.87(13) . 2_655 ?
O3 K1 V1 73.41(7) 2_655 4 ?
O1 K1 V1 140.46(8) 1_545 4 ?
O1 K1 V1 61.63(11) 4 4 ?
O4 K1 V1 29.26(6) . 4 ?
O4 K1 V1 102.50(8) 6 4 ?
O4 K1 V1 29.36(6) 2_655 4 ?
O4 K1 V1 75.39(7) 5_655 4 ?
O2 K1 V1 145.03(9) 3 4 ?
O2 K1 V1 88.67(9) . 4 ?
O2 K1 V1 86.97(6) 2_655 4 ?
O3 K1 V1 73.41(7) 2_655 1_545 ?
O1 K1 V1 61.63(11) 1_545 1_545 ?
O1 K1 V1 140.46(8) 4 1_545 ?
O4 K1 V1 102.50(8) . 1_545 ?
O4 K1 V1 29.26(6) 6 1_545 ?
O4 K1 V1 75.39(7) 2_655 1_545 ?
O4 K1 V1 29.36(6) 5_655 1_545 ?
O2 K1 V1 88.67(9) 3 1_545 ?
O2 K1 V1 145.03(9) . 1_545 ?
O2 K1 V1 86.97(6) 2_655 1_545 ?
V1 K1 V1 90.60(5) 4 1_545 ?
O1 V1 O4 109.79(11) 1_556 6_565 ?
O1 V1 O4 109.79(11) 1_556 5_665 ?
O4 V1 O4 109.15(11) 6_565 5_665 ?
O1 V1 O4 109.79(11) 1_556 4 ?
O4 V1 O4 109.15(11) 6_565 4 ?
O4 V1 O4 109.15(11) 5_665 4 ?
O1 V1 K1 130.75(3) 1_556 2 ?
O4 V1 K1 55.59(10) 6_565 2 ?
O4 V1 K1 119.45(12) 5_665 2 ?
O4 V1 K1 53.87(11) 4 2 ?
O1 V1 K1 130.75(3) 1_556 1_565 ?
O4 V1 K1 53.87(11) 6_565 1_565 ?
O4 V1 K1 55.59(10) 5_665 1_565 ?
O4 V1 K1 119.45(12) 4 1_565 ?
K1 V1 K1 82.00(4) 2 1_565 ?
O1 V1 K1 130.75(3) 1_556 3_665 ?
O4 V1 K1 119.45(12) 6_565 3_665 ?
O4 V1 K1 53.87(11) 5_665 3_665 ?
O4 V1 K1 55.59(11) 4 3_665 ?
K1 V1 K1 82.00(4) 2 3_665 ?
K1 V1 K1 82.00(4) 1_565 3_665 ?
O1 V1 K1 45.41(2) 1_556 1_566 ?
O4 V1 K1 83.75(10) 6_565 1_566 ?
O4 V1 K1 85.08(10) 5_665 1_566 ?
O4 V1 K1 155.18(12) 4 1_566 ?
K1 V1 K1 136.721(10) 2 1_566 ?
K1 V1 K1 85.34(3) 1_565 1_566 ?
K1 V1 K1 136.721(10) 3_665 1_566 ?
O1 V1 K1 45.41(2) 1_556 2_556 ?
O4 V1 K1 85.08(10) 6_565 2_556 ?
O4 V1 K1 155.18(12) 5_665 2_556 ?
O4 V1 K1 83.75(11) 4 2_556 ?
K1 V1 K1 85.34(3) 2 2_556 ?
K1 V1 K1 136.721(11) 1_565 2_556 ?
K1 V1 K1 136.721(10) 3_665 2_556 ?
K1 V1 K1 76.16(4) 1_566 2_556 ?
O1 V1 K1 45.41(2) 1_556 3_666 ?
O4 V1 K1 155.18(12) 6_565 3_666 ?
O4 V1 K1 83.75(10) 5_665 3_666 ?
O4 V1 K1 85.08(10) 4 3_666 ?
K1 V1 K1 136.721(10) 2 3_666 ?
K1 V1 K1 136.721(10) 1_565 3_666 ?
K1 V1 K1 85.34(3) 3_665 3_666 ?
K1 V1 K1 76.16(4) 1_566 3_666 ?
K1 V1 K1 76.16(4) 2_556 3_666 ?
O2 V2 O3 104.94(19) 1_556 3_565 ?
O2 V2 O3 104.94(19) 1_556 2_655 ?
O3 V2 O3 87.9(2) 3_565 2_655 ?
O2 V2 O4 105.49(16) 1_556 4 ?
O3 V2 O4 86.48(14) 3_565 4 ?
O3 V2 O4 149.5(2) 2_655 4 ?
O2 V2 O4 105.49(16) 1_556 . ?
O3 V2 O4 149.5(2) 3_565 . ?
O3 V2 O4 86.48(14) 2_655 . ?
O4 V2 O4 83.32(18) 4 . ?
O2 V2 K1 128.73(3) 1_556 2 ?
O3 V2 K1 44.68(13) 3_565 2 ?
O3 V2 K1 111.83(16) 2_655 2 ?
O4 V2 K1 47.39(9) 4 2 ?
O4 V2 K1 111.10(10) . 2 ?
O2 V2 K1 128.73(3) 1_556 . ?
O3 V2 K1 111.83(16) 3_565 . ?
O3 V2 K1 44.68(13) 2_655 . ?
O4 V2 K1 111.10(10) 4 . ?
O4 V2 K1 47.39(9) . . ?
K1 V2 K1 102.52(6) 2 . ?
O2 V2 K1 49.88(4) 1_556 2_556 ?
O3 V2 K1 63.32(16) 3_565 2_556 ?
O3 V2 K1 126.53(13) 2_655 2_556 ?
O4 V2 K1 76.63(10) 4 2_556 ?
O4 V2 K1 140.23(10) . 2_556 ?
K1 V2 K1 79.33(3) 2 2_556 ?
K1 V2 K1 171.15(4) . 2_556 ?
O2 V2 K1 49.88(4) 1_556 1_556 ?
O3 V2 K1 126.53(14) 3_565 1_556 ?
O3 V2 K1 63.32(16) 2_655 1_556 ?
O4 V2 K1 140.23(10) 4 1_556 ?
O4 V2 K1 76.63(10) . 1_556 ?
K1 V2 K1 171.15(4) 2 1_556 ?
K1 V2 K1 79.33(3) . 1_556 ?
K1 V2 K1 97.55(5) 2_556 1_556 ?
O2 V2 K1 120.00(17) 1_556 3_665 ?
O3 V2 K1 116.94(14) 3_565 3_665 ?
O3 V2 K1 116.94(14) 2_655 3_665 ?
O4 V2 K1 42.46(9) 4 3_665 ?
O4 V2 K1 42.46(9) . 3_665 ?
K1 V2 K1 72.41(3) 2 3_665 ?
K1 V2 K1 72.41(3) . 3_665 ?
K1 V2 K1 116.23(2) 2_556 3_665 ?
K1 V2 K1 116.23(2) 1_556 3_665 ?
V1 O1 K1 110.88(11) 1_554 1_565 ?
V1 O1 K1 110.88(11) 1_554 2 ?
K1 O1 K1 108.02(12) 1_565 2 ?
V1 O1 K1 110.88(11) 1_554 3_665 ?
K1 O1 K1 108.02(12) 1_565 3_665 ?
K1 O1 K1 108.02(12) 2 3_665 ?
V2 O2 K1 107.22(9) 1_554 2 ?
V2 O2 K1 107.22(9) 1_554 . ?
K1 O2 K1 139.90(16) 2 . ?
V2 O2 K1 113.3(2) 1_554 3_665 ?
K1 O2 K1 92.37(9) 2 3_665 ?
K1 O2 K1 92.37(9) . 3_665 ?
V2 O3 V2 143.1(3) 2_665 3_665 ?
V2 O3 K1 108.20(13) 2_665 3_665 ?
V2 O3 K1 108.20(13) 3_665 3_665 ?
V1 O4 V2 140.36(19) 4 . ?
V1 O4 K1 96.87(13) 4 . ?
V2 O4 K1 103.20(12) . . ?
V1 O4 K1 95.04(12) 4 3_665 ?
V2 O4 K1 111.29(13) . 3_665 ?
K1 O4 K1 106.10(10) . 3_665 ?

loop_
_geom_bond_atom_site_label_1
_geom_bond_atom_site_label_2
_geom_bond_distance
_geom_bond_site_symmetry_2
_geom_bond_publ_flag
K1 O3 2.813(5) 2_655 ?
K1 O1 2.864(2) 1_545 ?
K1 O1 2.864(2) 4 ?
K1 O4 2.873(3) . ?
K1 O4 2.873(3) 6 ?
K1 O4 2.925(3) 2_655 ?
K1 O4 2.925(3) 5_655 ?
K1 O2 3.156(6) 3 ?
K1 O2 3.156(5) . ?
K1 O2 3.266(5) 2_655 ?
V1 O1 1.617(6) 1_556 ?
V1 O4 1.739(3) 6_565 ?
V1 O4 1.739(3) 5_665 ?
V1 O4 1.739(3) 4 ?
V2 O2 1.606(5) 1_556 ?
V2 O3 1.824(5) 3_565 ?
V2 O3 1.824(5) 2_655 ?
V2 O4 1.917(3) 4 ?
V2 O4 1.917(3) . ?
O1 V1 1.617(6) 1_554 ?
O1 K1 2.864(2) 1_565 ?
O1 K1 2.864(2) 2 ?
O1 K1 2.864(2) 3_665 ?
O2 V2 1.606(5) 1_554 ?
O2 K1 3.156(5) 2 ?
O2 K1 3.266(5) 3_665 ?
O3 V2 1.824(4) 2_665 ?
O3 V2 1.824(4) 3_665 ?
O3 K1 2.813(5) 3_665 ?
O4 V1 1.739(3) 4 ?
O4 K1 2.925(3) 3_665 ?
